data_4501690
loop_
_publ_author_name
'Long, Sihui'
'Li, Tonglei'

_publ_section_title
;
 Enforcing Molecule&#x2019;s \p-Conjugation and Consequent Formation of
 the Acid&#x2212;Acid Homosynthon over the Acid&#x2212;Pyridine
 Heterosynthon in 2-Anilinonicotinic Acids
;
_journal_issue 6
_journal_name_full 'Crystal Growth &amp; Design'
_journal_page_first 2465
_journal_paper_doi 10.1021/cg100227s
_journal_volume 10
_journal_year 2010
_chemical_formula_moiety 'C12 H8 F2 N2 O2, C3 H7 N O'
_chemical_formula_sum 'C15 H15 F2 N3 O3'
_chemical_formula_weight 323.30
_chemical_name_systematic
; 
 ? 
;
_space_group_IT_number 61
_space_group_name_Hall '-P 2bc 2ac'
_symmetry_cell_setting orthorhombic
_symmetry_space_group_name_Hall '-P 2bc 2ac'
_symmetry_space_group_name_H-M 'P c a b'
_atom_sites_solution_hydrogens geom
_atom_sites_solution_primary direct
_atom_sites_solution_secondary difmap
_audit_creation_method SHELXL-97
_cell_angle_alpha 90.00
_cell_angle_beta 90.00
_cell_angle_gamma 90.00
_cell_formula_units_Z 8
_cell_length_a 6.1189(2)
_cell_length_b 13.6856(5)
_cell_length_c 36.8482(15)
_cell_measurement_reflns_used 2973
_cell_measurement_temperature 90(2)
_cell_measurement_theta_max 27.5
_cell_measurement_theta_min 1.0
_cell_volume 3085.7(2)
_computing_cell_refinement 'DENZO-SMN (Nonius, 1997)'
_computing_data_collection 'COLLECT (Nonius, 2002)'
_computing_data_reduction 'DENZO-SMN (Nonius, 1997)'
_computing_molecular_graphics 'XP in SHELXTL (Bruker, 1995)'
_computing_publication_material 'SHELX-97 and local procedures'
_computing_structure_refinement 'SHELXL-97 (Sheldrick, 1997)'
_computing_structure_solution 'SHELXS-97 (Sheldrick, 1990)'
_diffrn_ambient_temperature 90(2)
_diffrn_detector_area_resol_mean 18
_diffrn_measured_fraction_theta_full 0.960
_diffrn_measured_fraction_theta_max 0.960
_diffrn_measurement_device_type 'Nonius KappaCCD diffractometer'
_diffrn_measurement_method '\w scans at fixed \c = 55\%'
_diffrn_radiation_monochromator graphite
_diffrn_radiation_source 'fine-focus sealed tube'
_diffrn_radiation_type MoK\a
_diffrn_radiation_wavelength 0.71073
_diffrn_reflns_av_R_equivalents 0.0931
_diffrn_reflns_av_sigmaI/netI 0.1206
_diffrn_reflns_limit_h_max 6
_diffrn_reflns_limit_h_min -6
_diffrn_reflns_limit_k_max 15
_diffrn_reflns_limit_k_min -15
_diffrn_reflns_limit_l_max 43
_diffrn_reflns_limit_l_min -43
_diffrn_reflns_number 4700
_diffrn_reflns_theta_full 25.00
_diffrn_reflns_theta_max 25.00
_diffrn_reflns_theta_min 3.81
_exptl_absorpt_coefficient_mu 0.114
_exptl_absorpt_correction_T_max 0.9887
_exptl_absorpt_correction_T_min 0.9557
_exptl_absorpt_correction_type multi-scan
_exptl_absorpt_process_details 'Scalepack (Otwinowski & Minor, 1997)'
_exptl_crystal_colour colorless
_exptl_crystal_density_diffrn 1.392
_exptl_crystal_density_method 'not measured'
_exptl_crystal_description rod
_exptl_crystal_F_000 1344
_exptl_crystal_size_max 0.40
_exptl_crystal_size_mid 0.10
_exptl_crystal_size_min 0.10
_refine_diff_density_max 0.204
_refine_diff_density_min -0.178
_refine_diff_density_rms 0.038
_refine_ls_extinction_method none
_refine_ls_goodness_of_fit_ref 0.876
_refine_ls_hydrogen_treatment constr
_refine_ls_matrix_type full
_refine_ls_number_parameters 209
_refine_ls_number_reflns 2610
_refine_ls_number_restraints 0
_refine_ls_restrained_S_all 0.876
_refine_ls_R_factor_all 0.1868
_refine_ls_R_factor_gt 0.0600
_refine_ls_shift/su_max 0.001
_refine_ls_shift/su_mean 0.000
_refine_ls_structure_factor_coef Fsqd
_refine_ls_weighting_details 'calc w=1/[\s^2^(Fo^2^)+(0.1042P)^2^+0.0000P] where P=(Fo^2^+2Fc^2^)/3'
_refine_ls_weighting_scheme calc
_refine_ls_wR_factor_gt 0.1454
_refine_ls_wR_factor_ref 0.1977
_reflns_number_gt 970
_reflns_number_total 2610
_reflns_threshold_expression >2\s(I)
_cod_data_source_file cg100227s_si_008.cif
_cod_data_source_block shelxl
_cod_original_sg_symbol_H-M Pcab
_cod_database_code 4501690

loop_
_symmetry_equiv_pos_as_xyz
'x, y, z'
'-x, -y+1/2, z+1/2'
'x+1/2, -y, -z+1/2'
'-x+1/2, y+1/2, -z'
'-x, -y, -z'
'x, y-1/2, -z-1/2'
'-x-1/2, y, z-1/2'
'x-1/2, -y-1/2, z'

loop_
_atom_site_label
_atom_site_type_symbol
_atom_site_fract_x
_atom_site_fract_y
_atom_site_fract_z
_atom_site_U_iso_or_equiv
_atom_site_adp_type
_atom_site_occupancy
_atom_site_symmetry_multiplicity
_atom_site_calc_flag
_atom_site_refinement_flags
F1 F 0.5944(5) 0.4240(2) 0.34928(6) 0.1081(10) Uani 1 1 d .
N1 N 0.9308(6) 0.5678(2) 0.45761(9) 0.0720(10) Uani 1 1 d .
F2 F 0.2563(5) 0.3061(2) 0.36173(8) 0.1297(11) Uani 1 1 d .
C2 C 0.9560(7) 0.5694(3) 0.42161(12) 0.0691(12) Uani 1 1 d .
C3 C 1.1309(7) 0.6180(3) 0.40420(12) 0.0678(11) Uani 1 1 d .
C4 C 1.2803(7) 0.6664(3) 0.42588(13) 0.0788(13) Uani 1 1 d .
H4 H 1.3997 0.7000 0.4151 0.095 Uiso 1 1 calc R
C5 C 1.2562(8) 0.6658(3) 0.46312(13) 0.0817(13) Uani 1 1 d .
H5 H 1.3571 0.6989 0.4784 0.098 Uiso 1 1 calc R
C6 C 1.0811(8) 0.6158(3) 0.47738(12) 0.0789(13) Uani 1 1 d .
H6 H 1.0653 0.6150 0.5030 0.095 Uiso 1 1 calc R
N7 N 0.8050(6) 0.5194(3) 0.40104(9) 0.0781(11) Uani 1 1 d .
H7 H 0.8212 0.5256 0.3774 0.094 Uiso 1 1 calc R
C8 C 0.6301(7) 0.4604(3) 0.41170(11) 0.0658(11) Uani 1 1 d .
C9 C 0.5233(8) 0.4122(4) 0.38391(12) 0.0798(13) Uani 1 1 d .
C10 C 0.3509(9) 0.3522(4) 0.39050(14) 0.0870(14) Uani 1 1 d .
C11 C 0.2714(8) 0.3373(3) 0.42462(15) 0.0892(14) Uani 1 1 d .
H11 H 0.1494 0.2960 0.4290 0.107 Uiso 1 1 calc R
C12 C 0.3774(8) 0.3854(3) 0.45261(13) 0.0810(13) Uani 1 1 d .
H12 H 0.3264 0.3766 0.4767 0.097 Uiso 1 1 calc R
C13 C 0.5533(7) 0.4450(3) 0.44667(11) 0.0758(12) Uani 1 1 d .
H13 H 0.6232 0.4761 0.4666 0.091 Uiso 1 1 calc R
C14 C 1.1557(9) 0.6184(3) 0.36413(14) 0.0804(13) Uani 1 1 d .
O15 O 1.0306(6) 0.5795(3) 0.34328(8) 0.1002(11) Uani 1 1 d .
O16 O 1.3314(6) 0.6676(3) 0.35373(8) 0.1056(12) Uani 1 1 d .
H16 H 1.3481 0.6614 0.3312 0.158 Uiso 1 1 calc R
N17 N 0.6779(7) 0.6263(3) 0.24473(11) 0.0915(13) Uani 1 1 d .
C18 C 0.6048(9) 0.6448(3) 0.27754(15) 0.0889(14) Uani 1 1 d .
H18 H 0.7089 0.6503 0.2965 0.107 Uiso 1 1 calc R
O19 O 0.4107(6) 0.6555(2) 0.28535(8) 0.1041(12) Uani 1 1 d .
C20 C 0.5270(9) 0.6176(5) 0.21427(15) 0.130(2) Uani 1 1 d .
H20A H 0.6092 0.6033 0.1921 0.196 Uiso 1 1 calc R
H20B H 0.4471 0.6791 0.2113 0.196 Uiso 1 1 calc R
H20C H 0.4232 0.5646 0.2190 0.196 Uiso 1 1 calc R
C21 C 0.9098(9) 0.6164(4) 0.23814(17) 0.132(2) Uani 1 1 d .
H21A H 0.9346 0.6022 0.2124 0.198 Uiso 1 1 calc R
H21B H 0.9680 0.5628 0.2529 0.198 Uiso 1 1 calc R
H21C H 0.9839 0.6774 0.2446 0.198 Uiso 1 1 calc R

loop_
_atom_site_aniso_label
_atom_site_aniso_U_11
_atom_site_aniso_U_22
_atom_site_aniso_U_33
_atom_site_aniso_U_23
_atom_site_aniso_U_13
_atom_site_aniso_U_12
F1 0.126(2) 0.133(2) 0.0659(16) 0.0023(14) -0.0038(15) -0.0353(19)
N1 0.078(3) 0.081(2) 0.057(2) -0.0021(19) 0.0024(19) -0.006(2)
F2 0.138(2) 0.147(3) 0.105(2) 0.0008(18) -0.0323(19) -0.053(2)
C2 0.068(3) 0.066(3) 0.074(3) -0.007(2) 0.002(3) -0.001(3)
C3 0.068(3) 0.060(3) 0.075(3) 0.002(2) 0.014(3) 0.001(2)
C4 0.080(3) 0.064(3) 0.092(4) 0.004(3) 0.006(3) -0.008(3)
C5 0.086(4) 0.076(3) 0.083(4) -0.005(3) 0.000(3) -0.008(3)
C6 0.085(4) 0.084(3) 0.067(3) -0.004(2) 0.003(3) 0.005(3)
N7 0.080(3) 0.090(3) 0.065(2) 0.009(2) 0.001(2) -0.015(2)
C8 0.061(3) 0.068(3) 0.068(3) 0.000(2) -0.003(2) 0.003(2)
C9 0.081(4) 0.088(3) 0.070(3) 0.009(3) -0.003(3) -0.003(3)
C10 0.086(4) 0.093(4) 0.082(4) 0.002(3) -0.024(3) -0.014(3)
C11 0.071(3) 0.092(3) 0.105(4) 0.008(3) 0.002(3) -0.011(3)
C12 0.069(3) 0.095(3) 0.079(3) 0.000(3) 0.007(3) -0.001(3)
C13 0.066(3) 0.091(3) 0.070(3) -0.006(2) 0.001(2) -0.010(3)
C14 0.079(4) 0.076(3) 0.086(4) 0.002(3) 0.016(3) -0.003(3)
O15 0.113(3) 0.119(3) 0.069(2) -0.0026(18) 0.0092(18) -0.022(2)
O16 0.102(3) 0.126(3) 0.088(2) 0.002(2) 0.027(2) -0.028(2)
N17 0.095(3) 0.091(3) 0.088(3) -0.006(2) 0.030(3) -0.004(2)
C18 0.095(4) 0.086(4) 0.086(4) 0.007(3) 0.010(3) -0.013(3)
O19 0.099(3) 0.133(3) 0.080(2) -0.0014(18) 0.025(2) -0.006(2)
C20 0.156(6) 0.151(5) 0.084(4) -0.017(3) 0.009(4) -0.009(4)
C21 0.103(5) 0.121(5) 0.173(5) 0.002(4) 0.057(4) 0.021(4)

loop_
_atom_type_symbol
_atom_type_description
_atom_type_scat_dispersion_real
_atom_type_scat_dispersion_imag
_atom_type_scat_source
C C 0.0033 0.0016 'International Tables Vol C Tables 4.2.6.8 and 6.1.1.4'
H H 0.0000 0.0000 'International Tables Vol C Tables 4.2.6.8 and 6.1.1.4'
F F 0.0171 0.0103 'International Tables Vol C Tables 4.2.6.8 and 6.1.1.4'
N N 0.0061 0.0033 'International Tables Vol C Tables 4.2.6.8 and 6.1.1.4'
O O 0.0106 0.0060 'International Tables Vol C Tables 4.2.6.8 and 6.1.1.4'

loop_
_geom_angle_atom_site_label_1
_geom_angle_atom_site_label_2
_geom_angle_atom_site_label_3
_geom_angle
C2 N1 C6 116.8(4)
N1 C2 N7 117.4(4)
N1 C2 C3 123.1(4)
N7 C2 C3 119.5(4)
C4 C3 C2 117.6(4)
C4 C3 C14 120.3(4)
C2 C3 C14 122.1(4)
C5 C4 C3 120.1(4)
C5 C4 H4 120.0
C3 C4 H4 120.0
C6 C5 C4 117.8(4)
C6 C5 H5 121.1
C4 C5 H5 121.1
N1 C6 C5 124.7(4)
N1 C6 H6 117.7
C5 C6 H6 117.7
C2 N7 C8 130.3(4)
C2 N7 H7 114.9
C8 N7 H7 114.9
C9 C8 C13 117.1(4)
C9 C8 N7 115.4(4)
C13 C8 N7 127.4(4)
F1 C9 C10 119.2(4)
F1 C9 C8 119.2(4)
C10 C9 C8 121.5(4)
C9 C10 F2 118.1(5)
C9 C10 C11 122.2(4)
F2 C10 C11 119.7(5)
C10 C11 C12 116.6(4)
C10 C11 H11 121.7
C12 C11 H11 121.7
C13 C12 C11 122.2(4)
C13 C12 H12 118.9
C11 C12 H12 118.9
C12 C13 C8 120.3(4)
C12 C13 H13 119.8
C8 C13 H13 119.8
O15 C14 O16 123.6(4)
O15 C14 C3 124.5(5)
O16 C14 C3 111.9(5)
C14 O16 H16 109.5
C18 N17 C21 120.5(5)
C18 N17 C20 120.5(4)
C21 N17 C20 119.0(4)
O19 C18 N17 124.5(5)
O19 C18 H18 117.7
N17 C18 H18 117.7
N17 C20 H20A 109.5
N17 C20 H20B 109.5
H20A C20 H20B 109.5
N17 C20 H20C 109.5
H20A C20 H20C 109.5
H20B C20 H20C 109.5
N17 C21 H21A 109.5
N17 C21 H21B 109.5
H21A C21 H21B 109.5
N17 C21 H21C 109.5
H21A C21 H21C 109.5
H21B C21 H21C 109.5

loop_
_geom_bond_atom_site_label_1
_geom_bond_atom_site_label_2
_geom_bond_distance
F1 C9 1.357(5)
N1 C2 1.336(5)
N1 C6 1.344(5)
F2 C10 1.363(5)
C2 N7 1.378(5)
C2 C3 1.413(5)
C3 C4 1.383(5)
C3 C14 1.484(6)
C4 C5 1.380(5)
C4 H4 0.9500
C5 C6 1.376(6)
C5 H5 0.9500
C6 H6 0.9500
N7 C8 1.397(5)
N7 H7 0.8800
C8 C9 1.382(6)
C8 C13 1.388(5)
C9 C10 1.359(6)
C10 C11 1.364(6)
C11 C12 1.385(6)
C11 H11 0.9500
C12 C13 1.368(5)
C12 H12 0.9500
C13 H13 0.9500
C14 O15 1.208(5)
C14 O16 1.325(5)
O16 H16 0.8400
N17 C18 1.313(6)
N17 C21 1.446(6)
N17 C20 1.458(6)
C18 O19 1.231(5)
C18 H18 0.9500
C20 H20A 0.9800
C20 H20B 0.9800
C20 H20C 0.9800
C21 H21A 0.9800
C21 H21B 0.9800
C21 H21C 0.9800

loop_
_geom_torsion_atom_site_label_1
_geom_torsion_atom_site_label_2
_geom_torsion_atom_site_label_3
_geom_torsion_atom_site_label_4
_geom_torsion
C6 N1 C2 N7 179.1(3)
C6 N1 C2 C3 0.3(6)
N1 C2 C3 C4 -0.5(6)
N7 C2 C3 C4 -179.2(4)
N1 C2 C3 C14 179.8(4)
N7 C2 C3 C14 1.1(6)
C2 C3 C4 C5 0.2(6)
C14 C3 C4 C5 179.9(4)
C3 C4 C5 C6 0.2(6)
C2 N1 C6 C5 0.2(6)
C4 C5 C6 N1 -0.5(7)
N1 C2 N7 C8 -4.2(6)
C3 C2 N7 C8 174.5(4)
C2 N7 C8 C9 -173.3(4)
C2 N7 C8 C13 6.6(7)
C13 C8 C9 F1 -179.1(4)
N7 C8 C9 F1 0.8(6)
C13 C8 C9 C10 -0.1(6)
N7 C8 C9 C10 179.8(4)
F1 C9 C10 F2 0.1(6)
C8 C9 C10 F2 -179.0(4)
F1 C9 C10 C11 -179.9(4)
C8 C9 C10 C11 1.0(7)
C9 C10 C11 C12 -0.9(7)
F2 C10 C11 C12 179.0(4)
C10 C11 C12 C13 0.0(7)
C11 C12 C13 C8 0.9(6)
C9 C8 C13 C12 -0.8(6)
N7 C8 C13 C12 179.3(4)
C4 C3 C14 O15 -178.6(4)
C2 C3 C14 O15 1.0(7)
C4 C3 C14 O16 0.8(6)
C2 C3 C14 O16 -179.6(4)
C21 N17 C18 O19 179.0(5)
C20 N17 C18 O19 0.4(7)

loop_
_cod_related_entry_id
_cod_related_entry_database
_cod_related_entry_code
1 ChemSpider 30661347
